data_1576323
loop_
_publ_author_name
'Zhao, Xianghua'
'Chen, Xinyu'
'Fan, Linxian'
'Jiang, Yulong'
'Chen, Yirui'
'Song, Dingguo'
'Ling, Fei'
'Hu, Junyuan'
'Zhong, Weihui'

_publ_section_title
;
 Bulky alkali metal cations enabled highly efficient iridium-catalyzed
 asymmetric hydrogenation for C--N axial chirality via dynamic kinetic
 resolution
;
_journal_name_full 'Chemical Science'
_journal_paper_doi 10.1039/D5SC08462H
_journal_year 2025
_chemical_absolute_configuration ad
_chemical_formula_moiety 'C18 H19 F N2 O'
_chemical_formula_sum 'C18 H19 F N2 O'
_chemical_formula_weight 298.35
_space_group_crystal_system orthorhombic
_space_group_IT_number 19
_space_group_name_Hall 'P 2ac 2ab'
_space_group_name_H-M_alt 'P 21 21 21'
_atom_sites_solution_hydrogens geom
_atom_sites_solution_primary dual
_audit_creation_date 2025-03-25
_audit_creation_method
;
Olex2 1.5
(compiled 2025.03.04 svn.red2d20d0 for OlexSys, GUI svn.r7188)
;
_audit_update_record
;
2025-06-01 deposited with the CCDC.	2025-11-27 downloaded from the CCDC.
;
_cell_angle_alpha 90
_cell_angle_beta 90
_cell_angle_gamma 90
_cell_formula_units_Z 4
_cell_length_a 7.8471(2)
_cell_length_b 8.9604(2)
_cell_length_c 22.4164(5)
_cell_measurement_reflns_used 9950
_cell_measurement_temperature 170.00
_cell_measurement_theta_max 68.321
_cell_measurement_theta_min 3.944
_cell_volume 1576.17(6)
_computing_cell_refinement 'SAINT V8.40B (?, 2016)'
_computing_data_reduction 'SAINT V8.40B (?, 2016)'
_computing_molecular_graphics 'Olex2 1.5 (Dolomanov et al., 2009)'
_computing_publication_material 'Olex2 1.5 (Dolomanov et al., 2009)'
_computing_structure_refinement 'SHELXL 2018/3 (Sheldrick, 2015)'
_computing_structure_solution 'SHELXT 2018/2 (Sheldrick, 2018)'
_diffrn_ambient_environment N~2~
_diffrn_ambient_temperature 170.00
_diffrn_detector CPAD
_diffrn_detector_area_resol_mean 7.41
_diffrn_detector_type 'Bruker PHOTON II'
_diffrn_measured_fraction_theta_full 0.997
_diffrn_measured_fraction_theta_max 0.997
_diffrn_measurement_device 'three-circle diffractometer'
_diffrn_measurement_device_type 'Bruker D8 VENTURE Ius3.0'
_diffrn_measurement_method '\w and \f scans'
_diffrn_measurement_specimen_support 'MiTeGen micromount'
_diffrn_radiation_monochromator 'mirror optics'
_diffrn_radiation_probe x-ray
_diffrn_radiation_type CuK\a
_diffrn_radiation_wavelength 1.54178
_diffrn_reflns_av_R_equivalents 0.0351
_diffrn_reflns_av_unetI/netI 0.0194
_diffrn_reflns_Laue_measured_fraction_full 0.997
_diffrn_reflns_Laue_measured_fraction_max 0.997
_diffrn_reflns_limit_h_max 9
_diffrn_reflns_limit_h_min -9
_diffrn_reflns_limit_k_max 10
_diffrn_reflns_limit_k_min -10
_diffrn_reflns_limit_l_max 26
_diffrn_reflns_limit_l_min -27
_diffrn_reflns_number 18642
_diffrn_reflns_point_group_measured_fraction_full 0.998
_diffrn_reflns_point_group_measured_fraction_max 0.997
_diffrn_reflns_theta_full 67.679
_diffrn_reflns_theta_max 68.427
_diffrn_reflns_theta_min 3.944
_diffrn_source 'Ius X-ray source'
_diffrn_source_current 1.1
_diffrn_source_power 0.05500000000000001
_diffrn_source_type Ius
_diffrn_source_voltage 50.0
_exptl_absorpt_coefficient_mu 0.705
_exptl_absorpt_correction_T_max 0.7531
_exptl_absorpt_correction_T_min 0.6864
_exptl_absorpt_correction_type multi-scan
_exptl_absorpt_process_details
;
SADABS-2016/2 (Bruker,2016/2) was used for absorption correction.
wR2(int) was 0.1080 before and 0.0588 after correction.
The Ratio of minimum to maximum transmission is 0.9114.
The \l/2 correction factor is Not present.
;
_exptl_crystal_colour colourless
_exptl_crystal_colour_primary colourless
_exptl_crystal_density_diffrn 1.257
_exptl_crystal_description block
_exptl_crystal_F_000 632
_exptl_crystal_size_max 0.4
_exptl_crystal_size_mid 0.35
_exptl_crystal_size_min 0.29
_refine_diff_density_max 0.103
_refine_diff_density_min -0.171
_refine_diff_density_rms 0.037
_refine_ls_abs_structure_details
;
 Flack x determined using 1139 quotients [(I+)-(I-)]/[(I+)+(I-)]
 (Parsons, Flack and Wagner, Acta Cryst. B69 (2013) 249-259).
;
_refine_ls_abs_structure_Flack 0.01(6)
_refine_ls_extinction_method none
_refine_ls_goodness_of_fit_ref 1.110
_refine_ls_hydrogen_treatment constr
_refine_ls_matrix_type full
_refine_ls_number_parameters 203
_refine_ls_number_reflns 2895
_refine_ls_number_restraints 0
_refine_ls_restrained_S_all 1.110
_refine_ls_R_factor_all 0.0311
_refine_ls_R_factor_gt 0.0296
_refine_ls_shift/su_max 0.000
_refine_ls_shift/su_mean 0.000
_refine_ls_structure_factor_coef Fsqd
_refine_ls_weighting_details 'w=1/[\s^2^(Fo^2^)+(0.0418P)^2^+0.1708P] where P=(Fo^2^+2Fc^2^)/3'
_refine_ls_weighting_scheme calc
_refine_ls_wR_factor_gt 0.0740
_refine_ls_wR_factor_ref 0.0756
_reflns_Friedel_coverage 0.714
_reflns_Friedel_fraction_full 0.998
_reflns_Friedel_fraction_max 0.998
_reflns_number_gt 2798
_reflns_number_total 2895
_reflns_threshold_expression 'I > 2\s(I)'
_cod_data_source_file d5sc08462h2.cif
_cod_data_source_block 250319_zxh03165f
_cod_database_code 1576323
_shelx_shelxl_version_number 2018/3
_shelx_space_group_comment
;
The symmetry employed for this shelxl refinement is uniquely defined
by the following loop, which should always be used as a source of
symmetry information in preference to the above space-group names.
They are only intended as comments.
;
_shelx_estimated_absorpt_t_max 0.822
_shelx_estimated_absorpt_t_min 0.766
_olex2_refinement_description
;
1. Fixed Uiso
 At 1.2 times of:
  All C(H) groups
 At 1.5 times of:
  All C(H,H,H) groups, All O(H) groups
2.a Ternary CH refined with riding coordinates:
 C9(H9)
2.b Aromatic/amide H refined with riding coordinates:
 C1(H1A), C2(H2), C4(H4), C8(H8), C12(H12), C13(H13), C14(H14), C15(H15)
2.c Idealised Me refined as rotating group:
 C10(H10A,H10B,H10C), C17(H17A,H17B,H17C), C18(H18A,H18B,H18C)
2.d Idealised tetrahedral OH refined as rotating group:
 O1(H1)
;
_olex2_diffrn_ambient_temperature_device 'Oxford Cryostream 800'
_olex2_submission_special_instructions 'No special instructions were received'

loop_
_space_group_symop_operation_xyz
'x, y, z'
'-x+1/2, -y, z+1/2'
'-x, y+1/2, -z+1/2'
'x+1/2, -y+1/2, -z'

loop_
_atom_site_label
_atom_site_type_symbol
_atom_site_fract_x
_atom_site_fract_y
_atom_site_fract_z
_atom_site_U_iso_or_equiv
_atom_site_adp_type
_atom_site_occupancy
_atom_site_site_symmetry_order
_atom_site_calc_flag
_atom_site_refinement_flags_posn
_atom_site_refinement_flags_adp
_atom_site_refinement_flags_occupancy
_atom_site_disorder_assembly
_atom_site_disorder_group
F1 F 0.8598(2) 0.31511(15) 0.62202(5) 0.0586(4) Uani 1 1 d . . . . .
O1 O 0.86356(17) 0.74952(14) 0.31028(5) 0.0338(3) Uani 1 1 d . . . . .
H1 H 0.829717 0.661767 0.304509 0.051 Uiso 1 1 calc R U . . .
N1 N 0.66415(18) 0.58374(16) 0.41518(6) 0.0259(3) Uani 1 1 d . . . . .
N2 N 0.7183(2) 0.46238(17) 0.29756(6) 0.0301(3) Uani 1 1 d . . . . .
C1 C 0.6113(3) 0.3752(2) 0.48813(8) 0.0350(4) Uani 1 1 d . . . . .
H1A H 0.518551 0.332080 0.467057 0.042 Uiso 1 1 calc R U . . .
C2 C 0.6697(3) 0.3139(2) 0.54101(9) 0.0406(5) Uani 1 1 d . . . . .
H2 H 0.617452 0.227032 0.556989 0.049 Uiso 1 1 calc R U . . .
C3 C 0.8054(3) 0.3807(2) 0.57043(8) 0.0401(5) Uani 1 1 d . . . . .
C4 C 0.8884(3) 0.5045(2) 0.55056(8) 0.0373(4) Uani 1 1 d . . . . .
H4 H 0.981046 0.546136 0.572171 0.045 Uiso 1 1 calc R U . . .
C5 C 0.8317(2) 0.5685(2) 0.49684(8) 0.0286(4) Uani 1 1 d . . . . .
C6 C 0.6935(2) 0.50249(18) 0.46692(7) 0.0267(3) Uani 1 1 d . . . . .
C7 C 0.7810(2) 0.70052(18) 0.41298(7) 0.0256(3) Uani 1 1 d . . . . .
C8 C 0.8840(2) 0.6929(2) 0.46198(8) 0.0302(4) Uani 1 1 d . . . . .
H8 H 0.974717 0.759175 0.471180 0.036 Uiso 1 1 calc R U . . .
C9 C 0.7821(2) 0.80902(19) 0.36181(8) 0.0292(4) Uani 1 1 d . . . . .
H9 H 0.661525 0.834110 0.351366 0.035 Uiso 1 1 calc R U . . .
C10 C 0.8747(3) 0.9519(2) 0.37774(10) 0.0428(5) Uani 1 1 d . . . . .
H10A H 0.992470 0.928688 0.388887 0.064 Uiso 1 1 calc R U . . .
H10B H 0.816983 1.000243 0.411356 0.064 Uiso 1 1 calc R U . . .
H10C H 0.874422 1.019185 0.343275 0.064 Uiso 1 1 calc R U . . .
C11 C 0.5246(2) 0.55678(18) 0.37512(7) 0.0244(3) Uani 1 1 d . . . . .
C12 C 0.3614(2) 0.5890(2) 0.39539(8) 0.0305(4) Uani 1 1 d . . . . .
H12 H 0.345972 0.627279 0.434543 0.037 Uiso 1 1 calc R U . . .
C13 C 0.2211(2) 0.5660(2) 0.35914(9) 0.0373(4) Uani 1 1 d . . . . .
H13 H 0.109727 0.588101 0.373181 0.045 Uiso 1 1 calc R U . . .
C14 C 0.2450(2) 0.5105(2) 0.30243(9) 0.0385(4) Uani 1 1 d . . . . .
H14 H 0.149549 0.495230 0.277101 0.046 Uiso 1 1 calc R U . . .
C15 C 0.4062(2) 0.4769(2) 0.28216(8) 0.0343(4) Uani 1 1 d . . . . .
H15 H 0.419723 0.439094 0.242861 0.041 Uiso 1 1 calc R U . . .
C16 C 0.5502(2) 0.49706(18) 0.31786(8) 0.0264(3) Uani 1 1 d . . . . .
C17 C 0.7934(3) 0.3350(2) 0.32929(10) 0.0420(5) Uani 1 1 d . . . . .
H17A H 0.796090 0.356241 0.372172 0.063 Uiso 1 1 calc R U . . .
H17B H 0.909694 0.318217 0.314864 0.063 Uiso 1 1 calc R U . . .
H17C H 0.724464 0.245669 0.322027 0.063 Uiso 1 1 calc R U . . .
C18 C 0.7335(3) 0.4390(3) 0.23277(9) 0.0471(5) Uani 1 1 d . . . . .
H18A H 0.669854 0.349380 0.221336 0.071 Uiso 1 1 calc R U . . .
H18B H 0.853796 0.426481 0.222167 0.071 Uiso 1 1 calc R U . . .
H18C H 0.686898 0.525707 0.211673 0.071 Uiso 1 1 calc R U . . .

loop_
_atom_site_aniso_label
_atom_site_aniso_U_11
_atom_site_aniso_U_22
_atom_site_aniso_U_33
_atom_site_aniso_U_23
_atom_site_aniso_U_13
_atom_site_aniso_U_12
F1 0.0938(11) 0.0528(7) 0.0292(6) 0.0070(5) -0.0105(7) 0.0232(8)
O1 0.0389(7) 0.0328(6) 0.0295(6) 0.0014(5) 0.0059(5) -0.0019(6)
N1 0.0267(7) 0.0271(7) 0.0240(7) -0.0005(5) -0.0044(6) -0.0026(6)
N2 0.0308(7) 0.0309(7) 0.0287(7) -0.0026(6) 0.0034(6) 0.0035(6)
C1 0.0388(10) 0.0319(9) 0.0344(9) -0.0003(7) -0.0002(8) -0.0023(8)
C2 0.0555(12) 0.0321(9) 0.0341(10) 0.0044(8) 0.0080(9) 0.0046(9)
C3 0.0583(13) 0.0381(10) 0.0240(9) 0.0017(7) -0.0012(9) 0.0190(9)
C4 0.0422(10) 0.0415(10) 0.0283(9) -0.0072(8) -0.0095(8) 0.0114(9)
C5 0.0294(8) 0.0310(8) 0.0255(8) -0.0055(7) -0.0027(7) 0.0061(7)
C6 0.0297(8) 0.0270(8) 0.0235(7) -0.0012(7) -0.0009(7) 0.0035(7)
C7 0.0232(8) 0.0265(7) 0.0272(8) -0.0048(6) 0.0005(7) 0.0012(7)
C8 0.0263(8) 0.0331(8) 0.0312(9) -0.0068(7) -0.0027(7) -0.0026(7)
C9 0.0294(8) 0.0277(8) 0.0306(9) 0.0017(7) -0.0002(7) 0.0014(7)
C10 0.0540(12) 0.0290(9) 0.0453(11) 0.0001(8) 0.0044(10) -0.0068(9)
C11 0.0246(8) 0.0238(7) 0.0250(8) -0.0002(6) -0.0036(7) 0.0005(6)
C12 0.0296(9) 0.0330(9) 0.0289(9) -0.0037(7) 0.0005(8) 0.0018(7)
C13 0.0238(8) 0.0456(10) 0.0424(11) 0.0005(9) -0.0007(8) 0.0036(8)
C14 0.0296(9) 0.0502(11) 0.0358(9) 0.0007(9) -0.0121(8) -0.0023(8)
C15 0.0370(10) 0.0401(10) 0.0259(8) -0.0038(8) -0.0054(8) -0.0018(8)
C16 0.0275(8) 0.0249(7) 0.0267(8) 0.0005(7) -0.0013(7) 0.0004(7)
C17 0.0383(10) 0.0365(10) 0.0510(12) 0.0030(9) 0.0051(10) 0.0124(8)
C18 0.0480(12) 0.0598(13) 0.0333(10) -0.0092(9) 0.0079(9) 0.0071(10)

loop_
_atom_type_symbol
_atom_type_description
_atom_type_scat_dispersion_real
_atom_type_scat_dispersion_imag
_atom_type_scat_source
C C 0.0181 0.0091 'International Tables Vol C Tables 4.2.6.8 and 6.1.1.4'
H H 0.0000 0.0000 'International Tables Vol C Tables 4.2.6.8 and 6.1.1.4'
F F 0.0727 0.0534 'International Tables Vol C Tables 4.2.6.8 and 6.1.1.4'
N N 0.0311 0.0180 'International Tables Vol C Tables 4.2.6.8 and 6.1.1.4'
O O 0.0492 0.0322 'International Tables Vol C Tables 4.2.6.8 and 6.1.1.4'

loop_
_geom_angle_atom_site_label_1
_geom_angle_atom_site_label_2
_geom_angle_atom_site_label_3
_geom_angle
_geom_angle_site_symmetry_1
_geom_angle_site_symmetry_3
_geom_angle_publ_flag
C9 O1 H1 109.5 . . ?
C6 N1 C7 108.31(13) . . ?
C6 N1 C11 124.08(14) . . ?
C7 N1 C11 127.34(14) . . ?
C16 N2 C17 112.64(15) . . ?
C16 N2 C18 114.79(15) . . ?
C17 N2 C18 109.58(16) . . ?
C2 C1 H1A 121.2 . . ?
C2 C1 C6 117.62(18) . . ?
C6 C1 H1A 121.2 . . ?
C1 C2 H2 120.3 . . ?
C1 C2 C3 119.31(19) . . ?
C3 C2 H2 120.3 . . ?
F1 C3 C2 117.16(19) . . ?
C4 C3 F1 118.6(2) . . ?
C4 C3 C2 124.26(18) . . ?
C3 C4 H4 121.3 . . ?
C3 C4 C5 117.47(18) . . ?
C5 C4 H4 121.3 . . ?
C4 C5 C6 118.76(17) . . ?
C4 C5 C8 134.38(17) . . ?
C6 C5 C8 106.86(15) . . ?
N1 C6 C1 129.57(16) . . ?
N1 C6 C5 107.82(15) . . ?
C1 C6 C5 122.59(16) . . ?
N1 C7 C9 121.09(14) . . ?
C8 C7 N1 108.88(15) . . ?
C8 C7 C9 130.02(16) . . ?
C5 C8 H8 125.9 . . ?
C7 C8 C5 108.12(15) . . ?
C7 C8 H8 125.9 . . ?
O1 C9 C7 112.28(14) . . ?
O1 C9 H9 108.6 . . ?
O1 C9 C10 106.99(15) . . ?
C7 C9 H9 108.6 . . ?
C7 C9 C10 111.67(15) . . ?
C10 C9 H9 108.6 . . ?
C9 C10 H10A 109.5 . . ?
C9 C10 H10B 109.5 . . ?
C9 C10 H10C 109.5 . . ?
H10A C10 H10B 109.5 . . ?
H10A C10 H10C 109.5 . . ?
H10B C10 H10C 109.5 . . ?
C12 C11 N1 117.60(15) . . ?
C12 C11 C16 120.66(15) . . ?
C16 C11 N1 121.72(15) . . ?
C11 C12 H12 119.7 . . ?
C13 C12 C11 120.68(16) . . ?
C13 C12 H12 119.7 . . ?
C12 C13 H13 120.4 . . ?
C14 C13 C12 119.16(18) . . ?
C14 C13 H13 120.4 . . ?
C13 C14 H14 119.7 . . ?
C15 C14 C13 120.55(17) . . ?
C15 C14 H14 119.7 . . ?
C14 C15 H15 119.1 . . ?
C14 C15 C16 121.74(16) . . ?
C16 C15 H15 119.1 . . ?
C11 C16 N2 120.36(15) . . ?
C15 C16 N2 122.45(15) . . ?
C15 C16 C11 117.18(15) . . ?
N2 C17 H17A 109.5 . . ?
N2 C17 H17B 109.5 . . ?
N2 C17 H17C 109.5 . . ?
H17A C17 H17B 109.5 . . ?
H17A C17 H17C 109.5 . . ?
H17B C17 H17C 109.5 . . ?
N2 C18 H18A 109.5 . . ?
N2 C18 H18B 109.5 . . ?
N2 C18 H18C 109.5 . . ?
H18A C18 H18B 109.5 . . ?
H18A C18 H18C 109.5 . . ?
H18B C18 H18C 109.5 . . ?

loop_
_geom_bond_atom_site_label_1
_geom_bond_atom_site_label_2
_geom_bond_distance
_geom_bond_site_symmetry_2
_geom_bond_publ_flag
F1 C3 1.366(2) . ?
O1 H1 0.8400 . ?
O1 C9 1.424(2) . ?
N1 C6 1.389(2) . ?
N1 C7 1.392(2) . ?
N1 C11 1.437(2) . ?
N2 C16 1.430(2) . ?
N2 C17 1.468(2) . ?
N2 C18 1.472(2) . ?
C1 H1A 0.9500 . ?
C1 C2 1.384(3) . ?
C1 C6 1.394(3) . ?
C2 H2 0.9500 . ?
C2 C3 1.388(3) . ?
C3 C4 1.361(3) . ?
C4 H4 0.9500 . ?
C4 C5 1.406(3) . ?
C5 C6 1.406(2) . ?
C5 C8 1.422(3) . ?
C7 C8 1.365(2) . ?
C7 C9 1.504(2) . ?
C8 H8 0.9500 . ?
C9 H9 1.0000 . ?
C9 C10 1.515(3) . ?
C10 H10A 0.9800 . ?
C10 H10B 0.9800 . ?
C10 H10C 0.9800 . ?
C11 C12 1.389(2) . ?
C11 C16 1.405(2) . ?
C12 H12 0.9500 . ?
C12 C13 1.384(3) . ?
C13 H13 0.9500 . ?
C13 C14 1.378(3) . ?
C14 H14 0.9500 . ?
C14 C15 1.377(3) . ?
C15 H15 0.9500 . ?
C15 C16 1.396(2) . ?
C17 H17A 0.9800 . ?
C17 H17B 0.9800 . ?
C17 H17C 0.9800 . ?
C18 H18A 0.9800 . ?
C18 H18B 0.9800 . ?
C18 H18C 0.9800 . ?

loop_
_geom_torsion_atom_site_label_1
_geom_torsion_atom_site_label_2
_geom_torsion_atom_site_label_3
_geom_torsion_atom_site_label_4
_geom_torsion
_geom_torsion_site_symmetry_1
_geom_torsion_site_symmetry_2
_geom_torsion_site_symmetry_3
_geom_torsion_site_symmetry_4
_geom_torsion_publ_flag
F1 C3 C4 C5 178.96(16) . . . . ?
N1 C7 C8 C5 -0.28(19) . . . . ?
N1 C7 C9 O1 -78.9(2) . . . . ?
N1 C7 C9 C10 160.93(16) . . . . ?
N1 C11 C12 C13 179.90(16) . . . . ?
N1 C11 C16 N2 -0.6(2) . . . . ?
N1 C11 C16 C15 -179.21(16) . . . . ?
C1 C2 C3 F1 -179.20(17) . . . . ?
C1 C2 C3 C4 -0.5(3) . . . . ?
C2 C1 C6 N1 178.43(18) . . . . ?
C2 C1 C6 C5 0.4(3) . . . . ?
C2 C3 C4 C5 0.3(3) . . . . ?
C3 C4 C5 C6 0.3(3) . . . . ?
C3 C4 C5 C8 -179.17(19) . . . . ?
C4 C5 C6 N1 -179.02(15) . . . . ?
C4 C5 C6 C1 -0.6(3) . . . . ?
C4 C5 C8 C7 179.31(19) . . . . ?
C6 N1 C7 C8 0.64(18) . . . . ?
C6 N1 C7 C9 179.84(14) . . . . ?
C6 N1 C11 C12 68.3(2) . . . . ?
C6 N1 C11 C16 -110.35(19) . . . . ?
C6 C1 C2 C3 0.1(3) . . . . ?
C6 C5 C8 C7 -0.18(19) . . . . ?
C7 N1 C6 C1 -179.01(17) . . . . ?
C7 N1 C6 C5 -0.74(18) . . . . ?
C7 N1 C11 C12 -104.9(2) . . . . ?
C7 N1 C11 C16 76.4(2) . . . . ?
C8 C5 C6 N1 0.56(18) . . . . ?
C8 C5 C6 C1 178.98(16) . . . . ?
C8 C7 C9 O1 100.1(2) . . . . ?
C8 C7 C9 C10 -20.1(3) . . . . ?
C9 C7 C8 C5 -179.38(16) . . . . ?
C11 N1 C6 C1 6.6(3) . . . . ?
C11 N1 C6 C5 -175.11(15) . . . . ?
C11 N1 C7 C8 174.77(16) . . . . ?
C11 N1 C7 C9 -6.0(3) . . . . ?
C11 C12 C13 C14 0.0(3) . . . . ?
C12 C11 C16 N2 -179.21(16) . . . . ?
C12 C11 C16 C15 2.1(2) . . . . ?
C12 C13 C14 C15 0.6(3) . . . . ?
C13 C14 C15 C16 0.2(3) . . . . ?
C14 C15 C16 N2 179.82(18) . . . . ?
C14 C15 C16 C11 -1.6(3) . . . . ?
C16 C11 C12 C13 -1.4(3) . . . . ?
C17 N2 C16 C11 69.1(2) . . . . ?
C17 N2 C16 C15 -112.29(19) . . . . ?
C18 N2 C16 C11 -164.53(17) . . . . ?
C18 N2 C16 C15 14.1(3) . . . . ?
